data_7219002
loop_
_publ_author_name
'Yun, Ruirui'
'Cui, Ranran'
'Qian, Fujun'
'Cao, Xiaoyan'
'luo, shizhong'
'Zheng, Baishu'

_publ_section_title
;
 Formation of a Metal-Organic Framework with High Gases Uptakes Based upon
 Amino-Decorated Polyhedral Cages
;
_journal_name_full 'RSC Adv.'
_journal_paper_doi 10.1039/C4RA14607G
_journal_year 2014
_chemical_formula_sum 'C6 H4.36 N3.36 O3 Zn'
_chemical_formula_weight 236.92
_chemical_name_systematic
; 
 ? 
;
_space_group_IT_number 130
_symmetry_space_group_name_Hall '-P 4a 2ac'
_symmetry_space_group_name_H-M 'P 4/n c c :2'
_atom_sites_solution_hydrogens geom
_atom_sites_solution_primary direct
_atom_sites_solution_secondary difmap
_audit_creation_method SHELXL-97
_audit_update_record
;
2014-08-20 deposited with the CCDC.
2014-12-02 downloaded from the CCDC.
;
_cell_angle_alpha 90.00
_cell_angle_beta 90.00
_cell_angle_gamma 90.00
_cell_formula_units_Z 16
_cell_length_a 13.4537(9)
_cell_length_b 13.4537(9)
_cell_length_c 27.329(4)
_cell_measurement_temperature 296(2)
_cell_volume 4946.6(9)
_computing_structure_refinement 'SHELXL-97 (Sheldrick, 1997)'
_computing_structure_solution 'SHELXS-97 (Sheldrick, 1990)'
_diffrn_ambient_temperature 296(2)
_diffrn_measured_fraction_theta_full 1.000
_diffrn_measured_fraction_theta_max 1.000
_diffrn_radiation_monochromator graphite
_diffrn_radiation_source 'fine-focus sealed tube'
_diffrn_radiation_type MoK\a
_diffrn_radiation_wavelength 0.71073
_diffrn_reflns_av_R_equivalents 0.0696
_diffrn_reflns_av_sigmaI/netI 0.0323
_diffrn_reflns_limit_h_max 15
_diffrn_reflns_limit_h_min -16
_diffrn_reflns_limit_k_max 15
_diffrn_reflns_limit_k_min -16
_diffrn_reflns_limit_l_max 32
_diffrn_reflns_limit_l_min -28
_diffrn_reflns_number 26236
_diffrn_reflns_theta_full 25.34
_diffrn_reflns_theta_max 25.34
_diffrn_reflns_theta_min 1.49
_exptl_absorpt_coefficient_mu 1.972
_exptl_absorpt_correction_T_max 0.6939
_exptl_absorpt_correction_T_min 0.6490
_exptl_absorpt_correction_type multi-scan
_exptl_crystal_density_diffrn 1.273
_exptl_crystal_density_method 'not measured'
_exptl_crystal_F_000 1886
_exptl_crystal_size_max 0.24
_exptl_crystal_size_mid 0.22
_exptl_crystal_size_min 0.20
_refine_diff_density_max 1.551
_refine_diff_density_min -0.377
_refine_diff_density_rms 0.100
_refine_ls_extinction_coef 0.00013(11)
_refine_ls_extinction_expression Fc^*^=kFc[1+0.001xFc^2^\l^3^/sin(2\q)]^-1/4^
_refine_ls_extinction_method SHELXL
_refine_ls_goodness_of_fit_ref 1.088
_refine_ls_hydrogen_treatment mixed
_refine_ls_matrix_type full
_refine_ls_number_parameters 135
_refine_ls_number_reflns 2280
_refine_ls_number_restraints 0
_refine_ls_restrained_S_all 1.088
_refine_ls_R_factor_all 0.0532
_refine_ls_R_factor_gt 0.0420
_refine_ls_shift/su_max 0.000
_refine_ls_shift/su_mean 0.000
_refine_ls_structure_factor_coef Fsqd
_refine_ls_weighting_details 'calc w=1/[\s^2^(Fo^2^)+(0.1005P)^2^+0.0000P] where P=(Fo^2^+2Fc^2^)/3'
_refine_ls_weighting_scheme calc
_refine_ls_wR_factor_gt 0.1469
_refine_ls_wR_factor_ref 0.1528
_reflns_number_gt 1727
_reflns_number_total 2280
_reflns_threshold_expression >2sigma(I)
_cod_data_source_file c4ra14607g2.cif
_cod_data_source_block p4nnc-1
_cod_original_cell_volume 4946.6(8)
_cod_original_sg_symbol_H-M P4/ncc
_cod_database_code 7219002

loop_
_symmetry_equiv_pos_as_xyz
'x, y, z'
'-x+1/2, -y+1/2, z'
'-y+1/2, x, z'
'y, -x+1/2, z'
'-x, y+1/2, -z+1/2'
'x+1/2, -y, -z+1/2'
'y+1/2, x+1/2, -z+1/2'
'-y, -x, -z+1/2'
'-x, -y, -z'
'x-1/2, y-1/2, -z'
'y-1/2, -x, -z'
'-y, x-1/2, -z'
'x, -y-1/2, z-1/2'
'-x-1/2, y, z-1/2'
'-y-1/2, -x-1/2, z-1/2'
'y, x, z-1/2'

loop_
_atom_site_label
_atom_site_type_symbol
_atom_site_fract_x
_atom_site_fract_y
_atom_site_fract_z
_atom_site_U_iso_or_equiv
_atom_site_adp_type
_atom_site_occupancy
_atom_site_symmetry_multiplicity
_atom_site_calc_flag
_atom_site_refinement_flags
_atom_site_disorder_assembly
_atom_site_disorder_group
O1 O 0.4454(3) 0.1386(3) 0.36757(12) 0.0625(10) Uani 1 1 d . . .
Zn1 Zn 0.52227(3) 0.08925(3) 0.446728(16) 0.0297(2) Uani 1 1 d . . .
N3 N 0.5142(3) 0.2329(3) 0.46533(13) 0.0359(8) Uani 1 1 d . . .
O2 O 0.5751(3) 0.0449(3) 0.38345(13) 0.0613(11) Uani 1 1 d . . .
C1 C 0.5162(4) 0.0846(4) 0.35307(19) 0.0543(15) Uani 1 1 d . . .
C2 C 0.5322(4) 0.0677(4) 0.29987(19) 0.0566(14) Uani 1 1 d . A .
C3 C 0.4792(5) 0.1205(5) 0.26433(18) 0.0685(17) Uani 1 1 d . . .
H3 H 0.4311 0.1665 0.2735 0.082 Uiso 0.639(18) 1 calc PR A 1
N4 N 0.4061(11) 0.1818(13) 0.2761(4) 0.097(8) Uani 0.361(18) 1 d P A 2
H4A H 0.3718 0.2102 0.2535 0.116 Uiso 0.361(18) 1 calc PR A 2
H4B H 0.3928 0.1932 0.3064 0.116 Uiso 0.361(18) 1 calc PR A 2
C4 C 0.6035(5) -0.0010(5) 0.28475(19) 0.0676(17) Uani 1 1 d . . .
H4 H 0.6407 -0.0344 0.3082 0.081 Uiso 1 1 calc R A .
N1 N 0.3922(2) 0.0255(3) 0.46578(13) 0.0339(8) Uani 1 1 d . . .
N2 N 0.6243(3) 0.0375(2) 0.49562(12) 0.0324(8) Uani 1 1 d . . .
C5 C 0.4633(3) 0.3063(3) 0.44389(15) 0.0390(11) Uani 1 1 d . . .
H5 H 0.4240 0.2973 0.4163 0.047 Uiso 1 1 calc R . .
C6 C 0.5602(3) 0.2807(3) 0.50279(15) 0.0391(10) Uani 1 1 d . . .
O4 O 0.2500 0.2500 0.3522(5) 0.184(6) Uani 1 4 d S . .
H6 H 0.620(5) 0.259(5) 0.530(2) 0.11(2) Uiso 1 1 d . . .
O6 O 0.2500 0.2500 0.1811(9) 0.264(10) Uani 1 4 d S . .
O3 O 0.7500 0.2500 0.5782(3) 0.130(3) Uani 1 2 d S . .

loop_
_atom_site_aniso_label
_atom_site_aniso_U_11
_atom_site_aniso_U_22
_atom_site_aniso_U_33
_atom_site_aniso_U_23
_atom_site_aniso_U_13
_atom_site_aniso_U_12
O1 0.082(2) 0.074(2) 0.0307(18) -0.0087(17) 0.0163(18) 0.004(2)
Zn1 0.0340(3) 0.0317(3) 0.0233(3) 0.00101(17) -0.00099(19) -0.0007(2)
N3 0.042(2) 0.0335(19) 0.0325(18) -0.0020(16) -0.0056(15) 0.0009(15)
O2 0.081(3) 0.080(3) 0.0223(18) -0.0030(17) 0.0011(17) 0.007(2)
C1 0.077(4) 0.057(3) 0.030(3) -0.002(2) 0.011(3) -0.013(3)
C2 0.075(4) 0.069(3) 0.026(3) -0.012(2) 0.004(2) 0.004(3)
C3 0.086(4) 0.088(4) 0.032(3) -0.007(3) 0.004(3) 0.034(4)
N4 0.119(15) 0.137(15) 0.035(8) -0.004(7) -0.007(7) 0.089(12)
C4 0.090(4) 0.083(4) 0.030(3) 0.002(3) -0.005(3) 0.021(4)
N1 0.0314(18) 0.043(2) 0.0272(17) 0.0077(15) -0.0031(15) -0.0031(15)
N2 0.0311(18) 0.0388(19) 0.0273(18) 0.0047(14) -0.0026(15) -0.0014(15)
C5 0.048(3) 0.037(2) 0.032(2) -0.0060(18) -0.0133(19) 0.003(2)
C6 0.047(2) 0.036(2) 0.034(2) -0.003(2) -0.011(2) 0.000(2)
O4 0.191(9) 0.191(9) 0.170(15) 0.000 0.000 0.000
O6 0.275(16) 0.275(16) 0.24(2) 0.000 0.000 0.000
O3 0.124(7) 0.118(6) 0.149(7) 0.000 0.000 0.030(5)

loop_
_atom_type_symbol
_atom_type_description
_atom_type_scat_dispersion_real
_atom_type_scat_dispersion_imag
_atom_type_scat_source
C C 0.0033 0.0016 'International Tables Vol C Tables 4.2.6.8 and 6.1.1.4'
H H 0.0000 0.0000 'International Tables Vol C Tables 4.2.6.8 and 6.1.1.4'
N N 0.0061 0.0033 'International Tables Vol C Tables 4.2.6.8 and 6.1.1.4'
O O 0.0106 0.0060 'International Tables Vol C Tables 4.2.6.8 and 6.1.1.4'
Zn Zn 0.2839 1.4301 'International Tables Vol C Tables 4.2.6.8 and 6.1.1.4'

loop_
_geom_angle_atom_site_label_1
_geom_angle_atom_site_label_2
_geom_angle_atom_site_label_3
_geom_angle
_geom_angle_site_symmetry_1
_geom_angle_site_symmetry_3
C1 O1 Zn1 78.8(3) . .
O2 Zn1 N3 122.50(16) . .
O2 Zn1 N1 114.33(15) . .
N3 Zn1 N1 107.34(15) . .
O2 Zn1 N2 103.30(15) . .
N3 Zn1 N2 101.53(14) . .
N1 Zn1 N2 105.65(14) . .
O2 Zn1 O1 57.69(15) . .
N3 Zn1 O1 86.60(13) . .
N1 Zn1 O1 88.69(13) . .
N2 Zn1 O1 160.24(13) . .
C5 N3 C6 102.4(3) . .
C5 N3 Zn1 129.0(3) . .
C6 N3 Zn1 128.6(3) . .
C1 O2 Zn1 102.9(3) . .
O1 C1 O2 120.6(5) . .
O1 C1 C2 120.3(5) . .
O2 C1 C2 119.0(5) . .
C4 C2 C3 118.8(5) . .
C4 C2 C1 119.4(5) . .
C3 C2 C1 121.8(5) . .
N4 C3 C4 118.8(7) . 7_545
N4 C3 C2 121.7(7) . .
C4 C3 C2 119.3(5) 7_545 .
C3 C4 C2 121.9(5) 7_545 .
C5 N1 N2 106.2(3) 4 9_656
C5 N1 Zn1 126.8(3) 4 .
N2 N1 Zn1 127.0(3) 9_656 .
C6 N2 N1 106.0(3) 12_656 9_656
C6 N2 Zn1 126.7(3) 12_656 .
N1 N2 Zn1 127.3(3) 9_656 .
N1 C5 N3 113.1(4) 3 .
N2 C6 N3 112.3(4) 11_666 .

loop_
_geom_bond_atom_site_label_1
_geom_bond_atom_site_label_2
_geom_bond_distance
_geom_bond_site_symmetry_2
O1 C1 1.261(6) .
O1 Zn1 2.488(4) .
Zn1 O2 1.963(4) .
Zn1 N3 2.002(3) .
Zn1 N1 2.017(3) .
Zn1 N2 2.038(3) .
N3 C5 1.337(5) .
N3 C6 1.357(5) .
O2 C1 1.266(7) .
C1 C2 1.487(7) .
C2 C4 1.394(8) .
C2 C3 1.399(8) .
C3 N4 1.324(13) .
C3 C4 1.387(7) 7_545
C4 C3 1.387(7) 7_545
N1 C5 1.310(5) 4
N1 N2 1.372(5) 9_656
N2 C6 1.315(5) 12_656
N2 N1 1.372(5) 9_656
C5 N1 1.310(5) 3
C6 N2 1.315(5) 11_666

loop_
_platon_squeeze_void_nr
_platon_squeeze_void_average_x
_platon_squeeze_void_average_y
_platon_squeeze_void_average_z
_platon_squeeze_void_volume
_platon_squeeze_void_count_electrons
_platon_squeeze_void_content
1 0.007 0.203 0.250 951 185 ' '
2 0.008 0.294 0.750 951 185 ' '
